data_7033095
loop_
_publ_author_name
'Zhou, Jian'
'Xiao, Hong'
'Xiao, Hong-Ping'
'Yang, Tao'
'Zou, Hua-Hong'
'Liu, Xing'
'Zhao, Rong-Qing'
'Tang, Qiuling'

_publ_section_title
;
 Two types of lanthanide selenidostannates(IV) first prepared under the
 same solvothermal conditions.
;
_journal_issue 3
_journal_name_full 'Dalton transactions (Cambridge, England : 2003)'
_journal_page_first 1350
_journal_page_last 1357
_journal_paper_doi 10.1039/c4dt03099k
_journal_volume 44
_journal_year 2015
_chemical_formula_moiety 'C8 H24 Er N5 O Se3 Sn'
_chemical_formula_sum 'C8 H24 Er N5 O Se3 Sn'
_chemical_formula_weight 729.17
_chemical_name_systematic
; 
 ? 
;
_space_group_IT_number 61
_symmetry_cell_setting orthorhombic
_symmetry_space_group_name_Hall '-P 2ac 2ab'
_symmetry_space_group_name_H-M 'P b c a'
_atom_sites_solution_hydrogens geom
_atom_sites_solution_primary direct
_atom_sites_solution_secondary difmap
_audit_creation_method SHELXL-97
_cell_angle_alpha 90.00
_cell_angle_beta 90.00
_cell_angle_gamma 90.00
_cell_formula_units_Z 8
_cell_length_a 12.4182(10)
_cell_length_b 13.6053(11)
_cell_length_c 20.6357(17)
_cell_measurement_reflns_used 11606
_cell_measurement_temperature 296(2)
_cell_measurement_theta_max 28.2812
_cell_measurement_theta_min 3.1531
_cell_volume 3486.5(5)
_computing_cell_refinement 'CrystalClear, Ver. 1.30 (Rigaku/MSC, 2001)'
_computing_data_collection 'CrystalClear, Ver. 1.30 (Rigaku/MSC, 2001)'
_computing_data_reduction 'CrystalStructure, Ver. 3.60 (Rigaku/MSC, 2004)'
_computing_molecular_graphics 'ORTEPII (Johnson, 1976)'
_computing_publication_material SHELXL97
_computing_structure_refinement 'SHELXL97 (Sheldrick, 1997)'
_computing_structure_solution 'SHELXS97 (Sheldrick, 1990)'
_diffrn_ambient_temperature 296(2)
_diffrn_detector_area_resol_mean 7.31
_diffrn_measured_fraction_theta_full 0.972
_diffrn_measured_fraction_theta_max 0.972
_diffrn_measurement_device_type 'Rigaku Mercury'
_diffrn_measurement_method \w
_diffrn_radiation_monochromator graphite
_diffrn_radiation_source 'fine-focus sealed tube'
_diffrn_radiation_type MoK\a
_diffrn_radiation_wavelength 0.71073
_diffrn_reflns_av_R_equivalents 0.0416
_diffrn_reflns_av_unetI/netI 0.0389
_diffrn_reflns_limit_h_max 12
_diffrn_reflns_limit_h_min -14
_diffrn_reflns_limit_k_max 14
_diffrn_reflns_limit_k_min -16
_diffrn_reflns_limit_l_max 23
_diffrn_reflns_limit_l_min -24
_diffrn_reflns_number 13101
_diffrn_reflns_theta_full 25.09
_diffrn_reflns_theta_max 25.09
_diffrn_reflns_theta_min 2.43
_exptl_absorpt_coefficient_mu 12.477
_exptl_absorpt_correction_T_max 0.4351
_exptl_absorpt_correction_T_min 0.3407
_exptl_absorpt_correction_type multi-scan
_exptl_absorpt_process_details 'Jacobson, R. (1998) Private communication'
_exptl_crystal_colour orange
_exptl_crystal_density_diffrn 2.778
_exptl_crystal_density_method 'not measured'
_exptl_crystal_description sheet
_exptl_crystal_F_000 2680
_exptl_crystal_size_max 0.11
_exptl_crystal_size_mid 0.09
_exptl_crystal_size_min 0.08
_refine_diff_density_max 6.800
_refine_diff_density_min -2.308
_refine_diff_density_rms 0.532
_refine_ls_extinction_method none
_refine_ls_goodness_of_fit_ref 1.112
_refine_ls_hydrogen_treatment constr
_refine_ls_matrix_type full
_refine_ls_number_parameters 172
_refine_ls_number_reflns 3016
_refine_ls_number_restraints 228
_refine_ls_restrained_S_all 1.077
_refine_ls_R_factor_all 0.0858
_refine_ls_R_factor_gt 0.0702
_refine_ls_shift/su_max 0.000
_refine_ls_shift/su_mean 0.000
_refine_ls_structure_factor_coef Fsqd
_refine_ls_weighting_details 'calc w=1/[\s^2^(Fo^2^)+(0.1342P)^2^+162.8718P] where P=(Fo^2^+2Fc^2^)/3'
_refine_ls_weighting_scheme calc
_refine_ls_wR_factor_gt 0.1938
_refine_ls_wR_factor_ref 0.2337
_reflns_number_gt 2520
_reflns_number_total 3016
_reflns_threshold_expression >2sigma(I)
_cod_data_source_file c4dt03099k2.cif
_cod_data_source_block Id
_cod_depositor_comments 'Adding full bibliography for 7033092--7033100.cif.'
_cod_original_sg_symbol_Hall '-P 2ac 2ab '
_cod_original_sg_symbol_H-M Pbca
_cod_database_code 7033095

loop_
_symmetry_equiv_pos_as_xyz
'x, y, z'
'-x+1/2, -y, z+1/2'
'-x, y+1/2, -z+1/2'
'x+1/2, -y+1/2, -z'
'-x, -y, -z'
'x-1/2, y, -z-1/2'
'x, -y-1/2, z-1/2'
'-x-1/2, y-1/2, z'

loop_
_atom_site_label
_atom_site_type_symbol
_atom_site_fract_x
_atom_site_fract_y
_atom_site_fract_z
_atom_site_U_iso_or_equiv
_atom_site_adp_type
_atom_site_occupancy
_atom_site_symmetry_multiplicity
_atom_site_calc_flag
_atom_site_refinement_flags
Er1 Er 0.04504(6) 0.02088(5) 0.58449(4) 0.0182(3) Uani 1 1 d .
Sn1 Sn 0.41199(10) 0.03351(9) 0.56225(6) 0.0254(4) Uani 1 1 d .
Se3 Se 0.57012(16) 0.12427(13) 0.50761(10) 0.0324(5) Uani 1 1 d .
Se1 Se 0.24162(15) 0.11634(14) 0.53127(9) 0.0327(5) Uani 1 1 d .
Se2 Se 0.42703(19) 0.00525(17) 0.67965(10) 0.0401(5) Uani 1 1 d .
O1W O 0.0086(10) -0.0922(8) 0.5105(5) 0.025(2) Uani 1 1 d .
H1WA H -0.0474 -0.1237 0.5218 0.037 Uiso 1 1 d R
N1 N 0.1381(14) 0.0585(11) 0.6922(9) 0.041(2) Uani 1 1 d DU
H1A H 0.1171 0.0129 0.7212 0.049 Uiso 1 1 calc R
H1B H 0.2095 0.0513 0.6865 0.049 Uiso 1 1 calc R
N2 N 0.0088(10) 0.1955(13) 0.6217(8) 0.040(2) Uani 1 1 d DU
H2C H 0.0120 0.2348 0.5861 0.049 Uiso 1 1 calc R
N3 N -0.1558(12) 0.0529(10) 0.6015(8) 0.037(2) Uani 1 1 d DU
H3C H -0.1863 0.0351 0.5632 0.044 Uiso 1 1 calc R
N4 N -0.0435(10) -0.1035(10) 0.6595(9) 0.036(2) Uani 1 1 d DU
H4C H -0.0332 -0.0820 0.7008 0.044 Uiso 1 1 calc R
N5 N 0.1707(12) -0.1214(11) 0.6127(8) 0.034(2) Uani 1 1 d DU
H5A H 0.1830 -0.1563 0.5764 0.041 Uiso 1 1 calc R
H5B H 0.2342 -0.0962 0.6256 0.041 Uiso 1 1 calc R
C1 C 0.1193(18) 0.1553(11) 0.7207(9) 0.047(3) Uani 1 1 d DU
H1C H 0.1826 0.1766 0.7444 0.056 Uiso 1 1 calc R
H1D H 0.0591 0.1525 0.7505 0.056 Uiso 1 1 calc R
C2 C 0.0950(15) 0.2271(14) 0.6658(9) 0.048(3) Uani 1 1 d DU
H2A H 0.0752 0.2899 0.6845 0.057 Uiso 1 1 calc R
H2B H 0.1602 0.2370 0.6407 0.057 Uiso 1 1 calc R
C3 C -0.0972(11) 0.2086(17) 0.6505(10) 0.047(2) Uani 1 1 d DU
H3A H -0.1138 0.2780 0.6542 0.057 Uiso 1 1 calc R
H3B H -0.0990 0.1797 0.6934 0.057 Uiso 1 1 calc R
C4 C -0.1789(15) 0.1581(11) 0.6066(11) 0.043(2) Uani 1 1 d DU
H4A H -0.2508 0.1673 0.6240 0.052 Uiso 1 1 calc R
H4B H -0.1766 0.1876 0.5638 0.052 Uiso 1 1 calc R
C5 C -0.2124(16) -0.0072(12) 0.6496(10) 0.041(3) Uani 1 1 d DU
H5C H -0.2882 -0.0123 0.6386 0.049 Uiso 1 1 calc R
H5D H -0.2062 0.0222 0.6922 0.049 Uiso 1 1 calc R
C6 C -0.1598(11) -0.1094(12) 0.6490(11) 0.039(2) Uani 1 1 d DU
H6A H -0.1919 -0.1496 0.6827 0.047 Uiso 1 1 calc R
H6B H -0.1738 -0.1408 0.6077 0.047 Uiso 1 1 calc R
C7 C 0.0108(11) -0.1985(11) 0.6539(11) 0.037(3) Uani 1 1 d DU
H7A H -0.0038 -0.2263 0.6115 0.044 Uiso 1 1 calc R
H7B H -0.0177 -0.2432 0.6862 0.044 Uiso 1 1 calc R
C8 C 0.1324(12) -0.1890(14) 0.6630(9) 0.040(3) Uani 1 1 d DU
H8A H 0.1487 -0.1631 0.7057 0.048 Uiso 1 1 calc R
H8B H 0.1669 -0.2526 0.6585 0.048 Uiso 1 1 calc R

loop_
_atom_site_aniso_label
_atom_site_aniso_U_11
_atom_site_aniso_U_22
_atom_site_aniso_U_33
_atom_site_aniso_U_23
_atom_site_aniso_U_13
_atom_site_aniso_U_12
Er1 0.0210(5) 0.0181(5) 0.0154(5) -0.0004(2) -0.0007(3) 0.0003(3)
Sn1 0.0254(7) 0.0297(7) 0.0212(7) 0.0012(5) 0.0009(5) -0.0006(5)
Se3 0.0347(10) 0.0252(9) 0.0374(11) -0.0026(8) 0.0072(8) -0.0071(7)
Se1 0.0266(9) 0.0392(10) 0.0323(10) 0.0075(8) 0.0014(8) 0.0035(8)
Se2 0.0449(12) 0.0537(12) 0.0216(10) 0.0055(9) -0.0028(9) -0.0007(10)
O1W 0.036(7) 0.027(6) 0.012(5) 0.002(5) 0.001(5) 0.003(5)
N1 0.036(4) 0.041(4) 0.046(5) -0.004(4) 0.001(4) -0.006(4)
N2 0.032(5) 0.039(5) 0.050(5) -0.008(4) 0.002(4) -0.001(4)
N3 0.027(4) 0.039(5) 0.045(5) -0.004(4) 0.004(4) 0.000(4)
N4 0.030(4) 0.038(4) 0.041(5) -0.001(4) 0.005(4) -0.004(4)
N5 0.022(5) 0.038(5) 0.042(5) 0.001(5) 0.003(4) -0.001(4)
C1 0.041(5) 0.047(6) 0.053(6) -0.010(5) 0.000(5) -0.002(5)
C2 0.042(5) 0.046(5) 0.054(5) -0.010(5) 0.002(5) -0.003(5)
C3 0.040(5) 0.047(5) 0.054(5) -0.008(4) 0.003(4) -0.003(4)
C4 0.034(5) 0.044(5) 0.052(5) -0.006(5) -0.002(4) -0.001(4)
C5 0.033(5) 0.045(5) 0.046(5) -0.002(5) 0.006(5) -0.004(4)
C6 0.029(5) 0.042(5) 0.047(5) 0.000(4) 0.003(4) -0.006(4)
C7 0.025(5) 0.039(5) 0.047(6) 0.004(5) 0.006(5) -0.003(5)
C8 0.035(5) 0.040(5) 0.045(5) 0.003(5) 0.005(5) -0.001(5)

loop_
_atom_type_symbol
_atom_type_description
_atom_type_scat_dispersion_real
_atom_type_scat_dispersion_imag
_atom_type_scat_source
C C 0.0033 0.0016 'International Tables Vol C Tables 4.2.6.8 and 6.1.1.4'
H H 0.0000 0.0000 'International Tables Vol C Tables 4.2.6.8 and 6.1.1.4'
N N 0.0061 0.0033 'International Tables Vol C Tables 4.2.6.8 and 6.1.1.4'
O O 0.0106 0.0060 'International Tables Vol C Tables 4.2.6.8 and 6.1.1.4'
Se Se -0.0929 2.2259 'International Tables Vol C Tables 4.2.6.8 and 6.1.1.4'
Sn Sn -0.6537 1.4246 'International Tables Vol C Tables 4.2.6.8 and 6.1.1.4'
Er Er -0.2586 4.9576 'International Tables Vol C Tables 4.2.6.8 and 6.1.1.4'

loop_
_geom_angle_atom_site_label_1
_geom_angle_atom_site_label_2
_geom_angle_atom_site_label_3
_geom_angle
_geom_angle_site_symmetry_1
_geom_angle_site_symmetry_3
O1W Er1 O1W 69.1(5) . 5_556
O1W Er1 N2 145.4(5) . .
O1W Er1 N2 79.1(5) 5_556 .
O1W Er1 N4 82.5(5) . .
O1W Er1 N4 132.7(4) 5_556 .
N2 Er1 N4 111.2(5) . .
O1W Er1 N5 75.8(5) . .
O1W Er1 N5 134.0(5) 5_556 .
N2 Er1 N5 138.5(5) . .
N4 Er1 N5 67.7(4) . .
O1W Er1 N3 90.8(5) . .
O1W Er1 N3 76.2(5) 5_556 .
N2 Er1 N3 68.0(4) . .
N4 Er1 N3 66.9(4) . .
N5 Er1 N3 134.0(4) . .
O1W Er1 N1 146.2(5) . .
O1W Er1 N1 142.4(5) 5_556 .
N2 Er1 N1 68.2(5) . .
N4 Er1 N1 78.4(5) . .
N5 Er1 N1 71.2(5) . .
N3 Er1 N1 106.7(5) . .
O1W Er1 Se1 102.5(3) . .
O1W Er1 Se1 74.8(3) 5_556 .
N2 Er1 Se1 81.3(3) . .
N4 Er1 Se1 150.4(3) . .
N5 Er1 Se1 85.0(3) . .
N3 Er1 Se1 141.0(3) . .
N1 Er1 Se1 82.1(4) . .
O1W Er1 Er1 35.2(3) . 5_556
O1W Er1 Er1 33.9(3) 5_556 5_556
N2 Er1 Er1 112.0(4) . 5_556
N4 Er1 Er1 109.9(4) . 5_556
N5 Er1 Er1 106.4(4) . 5_556
N3 Er1 Er1 82.0(4) . 5_556
N1 Er1 Er1 170.1(4) . 5_556
Se1 Er1 Er1 88.12(5) . 5_556
Se2 Sn1 Se1 112.92(8) . .
Se2 Sn1 Se3 116.59(9) . .
Se1 Sn1 Se3 108.61(8) . .
Se2 Sn1 Se3 114.29(8) . 5_656
Se1 Sn1 Se3 107.79(8) . 5_656
Se3 Sn1 Se3 95.05(7) . 5_656
Sn1 Se3 Sn1 84.95(7) . 5_656
Sn1 Se1 Er1 113.97(7) . .
Er1 O1W Er1 110.9(5) . 5_556
Er1 O1W H1WA 109.2 . .
Er1 O1W H1WA 102.2 5_556 .
C1 N1 Er1 117.2(12) . .
C1 N1 H1A 108.0 . .
Er1 N1 H1A 108.0 . .
C1 N1 H1B 108.0 . .
Er1 N1 H1B 108.0 . .
H1A N1 H1B 107.2 . .
C3 N2 C2 111.8(15) . .
C3 N2 Er1 113.5(12) . .
C2 N2 Er1 109.4(12) . .
C3 N2 H2C 107.3 . .
C2 N2 H2C 107.3 . .
Er1 N2 H2C 107.3 . .
C4 N3 C5 113.8(15) . .
C4 N3 Er1 111.6(11) . .
C5 N3 Er1 117.8(11) . .
C4 N3 H3C 103.9 . .
C5 N3 H3C 103.9 . .
Er1 N3 H3C 103.9 . .
C7 N4 C6 113.3(12) . .
C7 N4 Er1 109.9(11) . .
C6 N4 Er1 111.9(11) . .
C7 N4 H4C 107.1 . .
C6 N4 H4C 107.1 . .
Er1 N4 H4C 107.1 . .
C8 N5 Er1 116.0(11) . .
C8 N5 H5A 108.3 . .
Er1 N5 H5A 108.3 . .
C8 N5 H5B 108.3 . .
Er1 N5 H5B 108.3 . .
H5A N5 H5B 107.4 . .
N1 C1 C2 108.1(16) . .
N1 C1 H1C 110.1 . .
C2 C1 H1C 110.1 . .
N1 C1 H1D 110.1 . .
C2 C1 H1D 110.1 . .
H1C C1 H1D 108.4 . .
N2 C2 C1 114.6(16) . .
N2 C2 H2A 108.6 . .
C1 C2 H2A 108.6 . .
N2 C2 H2B 108.6 . .
C1 C2 H2B 108.6 . .
H2A C2 H2B 107.6 . .
N2 C3 C4 107.8(14) . .
N2 C3 H3A 110.2 . .
C4 C3 H3A 110.2 . .
N2 C3 H3B 110.2 . .
C4 C3 H3B 110.2 . .
H3A C3 H3B 108.5 . .
N3 C4 C3 110.7(16) . .
N3 C4 H4A 109.5 . .
C3 C4 H4A 109.5 . .
N3 C4 H4B 109.5 . .
C3 C4 H4B 109.5 . .
H4A C4 H4B 108.1 . .
N3 C5 C6 107.2(14) . .
N3 C5 H5C 110.3 . .
C6 C5 H5C 110.3 . .
N3 C5 H5D 110.3 . .
C6 C5 H5D 110.3 . .
H5C C5 H5D 108.5 . .
N4 C6 C5 111.7(14) . .
N4 C6 H6A 109.3 . .
C5 C6 H6A 109.3 . .
N4 C6 H6B 109.3 . .
C5 C6 H6B 109.3 . .
H6A C6 H6B 107.9 . .
N4 C7 C8 111.8(13) . .
N4 C7 H7A 109.3 . .
C8 C7 H7A 109.3 . .
N4 C7 H7B 109.3 . .
C8 C7 H7B 109.3 . .
H7A C7 H7B 107.9 . .
N5 C8 C7 106.6(13) . .
N5 C8 H8A 110.4 . .
C7 C8 H8A 110.4 . .
N5 C8 H8B 110.4 . .
C7 C8 H8B 110.4 . .
H8A C8 H8B 108.6 . .

loop_
_geom_bond_atom_site_label_1
_geom_bond_atom_site_label_2
_geom_bond_distance
_geom_bond_site_symmetry_2
Er1 O1W 2.214(11) .
Er1 O1W 2.286(11) 5_556
Er1 N2 2.538(16) .
Er1 N4 2.544(16) .
Er1 N5 2.553(15) .
Er1 N3 2.556(15) .
Er1 N1 2.558(17) .
Er1 Se1 2.975(2) .
Er1 Er1 3.7058(15) 5_556
Sn1 Se2 2.460(2) .
Sn1 Se1 2.481(2) .
Sn1 Se3 2.579(2) .
Sn1 Se3 2.595(2) 5_656
Se3 Sn1 2.595(2) 5_656
O1W Er1 2.286(11) 5_556
O1W H1WA 0.8501 .
N1 C1 1.459(9) .
N1 H1A 0.9000 .
N1 H1B 0.9000 .
N2 C3 1.455(9) .
N2 C2 1.468(9) .
N2 H2C 0.9100 .
N3 C4 1.463(9) .
N3 C5 1.465(9) .
N3 H3C 0.9100 .
N4 C7 1.463(9) .
N4 C6 1.463(9) .
N4 H4C 0.9100 .
N5 C8 1.466(9) .
N5 H5A 0.9000 .
N5 H5B 0.9000 .
C1 C2 1.526(10) .
C1 H1C 0.9700 .
C1 H1D 0.9700 .
C2 H2A 0.9700 .
C2 H2B 0.9700 .
C3 C4 1.524(9) .
C3 H3A 0.9700 .
C3 H3B 0.9700 .
C4 H4A 0.9700 .
C4 H4B 0.9700 .
C5 C6 1.535(9) .
C5 H5C 0.9700 .
C5 H5D 0.9700 .
C6 H6A 0.9700 .
C6 H6B 0.9700 .
C7 C8 1.527(9) .
C7 H7A 0.9700 .
C7 H7B 0.9700 .
C8 H8A 0.9700 .
C8 H8B 0.9700 .
